data_7124884
loop_
_publ_author_name
'Xu, Wei'
'Chen, Ming'
'Sun, Ning'
'Liu, Yuanhong'

_publ_section_title
;
 Gold-catalyzed cyclization of 1,6-diynyl dithioacetals via 1,7-carbene
 transfer and aromatic C-H functionalization.
;
_journal_issue 73
_journal_name_full 'Chemical communications (Cambridge, England)'
_journal_page_first 11000
_journal_page_last 11003
_journal_paper_doi 10.1039/c6cc05302e
_journal_volume 52
_journal_year 2016
_chemical_formula_sum 'C26 H20 S2'
_chemical_formula_weight 396.54
_space_group_crystal_system monoclinic
_space_group_IT_number 14
_space_group_name_Hall '-P 2yn'
_space_group_name_H-M_alt 'P 1 21/n 1'
_atom_sites_solution_hydrogens geom
_audit_creation_method SHELXL-2013
_audit_update_record
;
2016-06-14 deposited with the CCDC.
2016-08-10 downloaded from the CCDC.
;
_cell_angle_alpha 90
_cell_angle_beta 98.163(3)
_cell_angle_gamma 90
_cell_formula_units_Z 4
_cell_length_a 11.9307(16)
_cell_length_b 11.8029(15)
_cell_length_c 13.8044(18)
_cell_measurement_reflns_used 2099
_cell_measurement_temperature 293(2)
_cell_measurement_theta_max 48.716
_cell_measurement_theta_min 4.869
_cell_volume 1924.2(4)
_computing_cell_refinement 'Bruker SMART'
_computing_data_collection 'Bruker SMART'
_computing_data_reduction 'Bruker SHELXTL'
_computing_molecular_graphics 'Bruker SHELXTL'
_computing_publication_material 'Bruker SHELXTL'
_computing_structure_refinement 'SHELXL-2013 (Sheldrick, 2013)'
_computing_structure_solution 'Bruker SHELXTL'
_diffrn_ambient_temperature 293(2)
_diffrn_measured_fraction_theta_full 1.000
_diffrn_measured_fraction_theta_max 1.000
_diffrn_measurement_device_type 'CCD area detector'
_diffrn_measurement_method 'phi and omega scans'
_diffrn_radiation_type MoK\a
_diffrn_radiation_wavelength 0.71073
_diffrn_reflns_av_R_equivalents 0.0467
_diffrn_reflns_av_unetI/netI 0.0476
_diffrn_reflns_Laue_measured_fraction_full 1.000
_diffrn_reflns_Laue_measured_fraction_max 1.000
_diffrn_reflns_limit_h_max 14
_diffrn_reflns_limit_h_min -14
_diffrn_reflns_limit_k_max 12
_diffrn_reflns_limit_k_min -14
_diffrn_reflns_limit_l_max 16
_diffrn_reflns_limit_l_min -15
_diffrn_reflns_number 10927
_diffrn_reflns_point_group_measured_fraction_full 1.000
_diffrn_reflns_point_group_measured_fraction_max 1.000
_diffrn_reflns_theta_full 25.242
_diffrn_reflns_theta_max 25.500
_diffrn_reflns_theta_min 2.113
_exptl_absorpt_coefficient_mu 0.286
_exptl_absorpt_correction_T_max 0.7456
_exptl_absorpt_correction_T_min 0.6134
_exptl_absorpt_correction_type multi-scan
_exptl_absorpt_process_details sadabs
_exptl_crystal_colour colorless
_exptl_crystal_density_diffrn 1.369
_exptl_crystal_description prismatic
_exptl_crystal_F_000 832
_exptl_crystal_size_max 0.200
_exptl_crystal_size_mid 0.170
_exptl_crystal_size_min 0.130
_refine_diff_density_max 0.349
_refine_diff_density_min -0.251
_refine_diff_density_rms 0.049
_refine_ls_extinction_method none
_refine_ls_goodness_of_fit_ref 1.040
_refine_ls_hydrogen_treatment constr
_refine_ls_matrix_type full
_refine_ls_number_parameters 272
_refine_ls_number_reflns 3587
_refine_ls_number_restraints 42
_refine_ls_restrained_S_all 1.056
_refine_ls_R_factor_all 0.0726
_refine_ls_R_factor_gt 0.0536
_refine_ls_shift/su_max 0.007
_refine_ls_shift/su_mean 0.000
_refine_ls_structure_factor_coef Fsqd
_refine_ls_weighting_details 'w=1/[\s^2^(Fo^2^)+(0.0758P)^2^+0.5563P] where P=(Fo^2^+2Fc^2^)/3'
_refine_ls_weighting_scheme calc
_refine_ls_wR_factor_gt 0.1388
_refine_ls_wR_factor_ref 0.1507
_reflns_Friedel_coverage 0.000
_reflns_number_gt 2647
_reflns_number_total 3587
_reflns_threshold_expression 'I > 2\s(I)'
_cod_data_source_file c6cc05302e2.cif
_cod_data_source_block cd16329
_cod_original_sg_symbol_H-M 'P 21/n'
_cod_database_code 7124884
_shelx_space_group_comment
; 
The symmetry employed for this shelxl refinement is uniquely defined 
by the following loop, which should always be used as a source of 
symmetry information in preference to the above space-group names. 
They are only intended as comments. 
;
_shelx_estimated_absorpt_t_min 0.945
_shelx_estimated_absorpt_t_max 0.964
_shelxl_version_number 2013-4

loop_
_space_group_symop_operation_xyz
'x, y, z'
'-x+1/2, y+1/2, -z+1/2'
'-x, -y, -z'
'x-1/2, -y-1/2, z-1/2'

loop_
_atom_site_label
_atom_site_type_symbol
_atom_site_fract_x
_atom_site_fract_y
_atom_site_fract_z
_atom_site_U_iso_or_equiv
_atom_site_adp_type
_atom_site_occupancy
_atom_site_site_symmetry_order
_atom_site_calc_flag
_atom_site_refinement_flags_posn
_atom_site_refinement_flags_adp
_atom_site_refinement_flags_occupancy
_atom_site_disorder_assembly
_atom_site_disorder_group
S1 S 0.56483(7) 0.25898(6) 0.17416(6) 0.0646(3) Uani 1 1 d D . . . .
S2 S 0.63822(10) 0.11348(6) -0.01540(6) 0.0830(4) Uani 1 1 d D . . . .
C1 C 0.70152(19) 0.43913(19) -0.07949(16) 0.0378(5) Uani 1 1 d . . . . .
C2 C 0.7389(2) 0.4961(2) -0.15928(17) 0.0467(6) Uani 1 1 d . . . . .
H2 H 0.7453 0.5746 -0.1579 0.056 Uiso 1 1 calc R U . . .
C3 C 0.7655(2) 0.4381(2) -0.23778(18) 0.0553(7) Uani 1 1 d . . . . .
H3 H 0.7892 0.4768 -0.2900 0.066 Uiso 1 1 calc R U . . .
C4 C 0.7573(3) 0.3203(2) -0.23974(19) 0.0571(7) Uani 1 1 d . . . . .
H4 H 0.7767 0.2806 -0.2931 0.068 Uiso 1 1 calc R U . . .
C5 C 0.7215(2) 0.2630(2) -0.16499(18) 0.0504(7) Uani 1 1 d . . . . .
H5 H 0.7164 0.1844 -0.1681 0.060 Uiso 1 1 calc R U . . .
C6 C 0.6917(2) 0.31980(19) -0.08258(17) 0.0408(6) Uani 1 1 d . . . . .
C7 C 0.6511(2) 0.26167(19) -0.00361(18) 0.0449(6) Uani 1 1 d . . . . .
C8 C 0.6207(2) 0.32010(18) 0.07520(16) 0.0400(6) Uani 1 1 d . . . . .
C9 C 0.63141(18) 0.44010(18) 0.07761(15) 0.0363(5) Uani 1 1 d . . . . .
C10 C 0.67192(19) 0.49658(18) 0.00232(16) 0.0368(5) Uani 1 1 d . . . . .
C11 C 0.6734(2) 0.62271(17) 0.01937(16) 0.0384(5) Uani 1 1 d . . . . .
H11 H 0.6195 0.6587 -0.0316 0.046 Uiso 1 1 calc R U . . .
C12 C 0.6280(2) 0.63080(18) 0.11560(17) 0.0393(5) Uani 1 1 d . . . . .
C13 C 0.60376(19) 0.52376(18) 0.14965(16) 0.0389(5) Uani 1 1 d . . . . .
C14 C 0.5596(2) 0.5164(2) 0.23733(17) 0.0477(6) Uani 1 1 d . . . . .
H14 H 0.5420 0.4461 0.2616 0.057 Uiso 1 1 calc R U . . .
C15 C 0.5422(2) 0.6138(2) 0.28800(19) 0.0533(7) Uani 1 1 d . . . . .
H15 H 0.5118 0.6080 0.3462 0.064 Uiso 1 1 calc R U . . .
C16 C 0.5682(2) 0.7195(2) 0.25519(19) 0.0513(6) Uani 1 1 d . . . . .
C17 C 0.6116(2) 0.7273(2) 0.16789(19) 0.0494(6) Uani 1 1 d . . . . .
H17 H 0.6298 0.7978 0.1444 0.059 Uiso 1 1 calc R U . . .
C18 C 0.5505(3) 0.8251(2) 0.3130(2) 0.0742(9) Uani 1 1 d . . . . .
H18A H 0.4938 0.8109 0.3543 0.111 Uiso 1 1 calc R U . . .
H18B H 0.5261 0.8859 0.2687 0.111 Uiso 1 1 calc R U . . .
H18C H 0.6203 0.8457 0.3525 0.111 Uiso 1 1 calc R U . . .
C19 C 0.7863(2) 0.68168(18) 0.02457(15) 0.0380(5) Uani 1 1 d . . . . .
C20 C 0.7894(2) 0.7972(2) 0.00599(17) 0.0464(6) Uani 1 1 d . . . . .
H20 H 0.7225 0.8355 -0.0159 0.056 Uiso 1 1 calc R U . . .
C21 C 0.8901(3) 0.8557(2) 0.0196(2) 0.0586(7) Uani 1 1 d . . . . .
H21 H 0.8908 0.9331 0.0072 0.070 Uiso 1 1 calc R U . . .
C22 C 0.9884(3) 0.8006(3) 0.0509(2) 0.0634(8) Uani 1 1 d . . . . .
H22 H 1.0564 0.8403 0.0610 0.076 Uiso 1 1 calc R U . . .
C23 C 0.9872(2) 0.6859(2) 0.0679(2) 0.0581(7) Uani 1 1 d . . . . .
H23 H 1.0547 0.6479 0.0883 0.070 Uiso 1 1 calc R U . . .
C24 C 0.8870(2) 0.6273(2) 0.05473(18) 0.0472(6) Uani 1 1 d . . . . .
H24 H 0.8872 0.5497 0.0664 0.057 Uiso 1 1 calc R U . . .
C25 C 0.6645(14) 0.0766(9) 0.1141(8) 0.081(2) Uani 0.5 1 d D U P A 1
H25A H 0.6770 -0.0042 0.1225 0.097 Uiso 0.5 1 calc R U P A 1
H25B H 0.7304 0.1165 0.1467 0.097 Uiso 0.5 1 calc R U P A 1
C26 C 0.5561(7) 0.1136(6) 0.1562(6) 0.079(2) Uani 0.5 1 d D U P A 1
H26A H 0.5517 0.0753 0.2177 0.095 Uiso 0.5 1 calc R U P A 1
H26B H 0.4890 0.0948 0.1107 0.095 Uiso 0.5 1 calc R U P A 1
C25' C 0.6453(15) 0.0572(9) 0.0981(8) 0.083(2) Uani 0.5 1 d D U P A 2
H25C H 0.5992 -0.0107 0.0911 0.100 Uiso 0.5 1 calc R U P A 2
H25D H 0.7229 0.0322 0.1163 0.100 Uiso 0.5 1 calc R U P A 2
C26' C 0.6161(9) 0.1147(7) 0.1795(6) 0.082(2) Uani 0.5 1 d D U P A 2
H26C H 0.6824 0.1131 0.2290 0.099 Uiso 0.5 1 calc R U P A 2
H26D H 0.5588 0.0692 0.2044 0.099 Uiso 0.5 1 calc R U P A 2

loop_
_atom_site_aniso_label
_atom_site_aniso_U_11
_atom_site_aniso_U_22
_atom_site_aniso_U_33
_atom_site_aniso_U_23
_atom_site_aniso_U_13
_atom_site_aniso_U_12
S1 0.0941(6) 0.0448(4) 0.0623(5) 0.0165(3) 0.0365(4) 0.0026(4)
S2 0.1583(10) 0.0339(4) 0.0630(5) -0.0056(3) 0.0367(5) -0.0170(4)
C1 0.0387(13) 0.0376(12) 0.0373(12) -0.0004(9) 0.0066(10) -0.0025(10)
C2 0.0597(17) 0.0392(13) 0.0432(14) 0.0006(10) 0.0139(12) -0.0023(11)
C3 0.0739(19) 0.0559(16) 0.0397(14) 0.0008(12) 0.0203(13) -0.0061(14)
C4 0.077(2) 0.0528(16) 0.0442(15) -0.0130(12) 0.0198(13) -0.0055(14)
C5 0.0633(17) 0.0405(14) 0.0499(15) -0.0092(11) 0.0165(13) -0.0077(12)
C6 0.0444(14) 0.0366(13) 0.0414(13) -0.0036(10) 0.0058(10) -0.0033(10)
C7 0.0542(16) 0.0325(12) 0.0488(15) -0.0005(10) 0.0100(12) -0.0059(10)
C8 0.0441(14) 0.0355(12) 0.0409(13) 0.0051(10) 0.0078(10) -0.0026(10)
C9 0.0376(13) 0.0356(12) 0.0359(12) 0.0027(9) 0.0061(9) -0.0013(10)
C10 0.0400(13) 0.0337(12) 0.0371(13) 0.0025(9) 0.0073(10) -0.0008(10)
C11 0.0459(14) 0.0324(12) 0.0382(12) 0.0047(9) 0.0099(10) 0.0026(10)
C12 0.0422(13) 0.0371(12) 0.0406(13) 0.0022(10) 0.0124(10) 0.0035(10)
C13 0.0397(13) 0.0378(12) 0.0400(13) 0.0015(10) 0.0084(10) 0.0019(10)
C14 0.0596(16) 0.0421(14) 0.0447(14) 0.0037(11) 0.0183(12) -0.0029(11)
C15 0.0655(18) 0.0567(16) 0.0427(14) -0.0025(12) 0.0248(12) 0.0009(13)
C16 0.0614(17) 0.0465(14) 0.0489(15) -0.0045(12) 0.0177(12) 0.0067(13)
C17 0.0633(17) 0.0348(13) 0.0539(16) 0.0004(11) 0.0211(13) 0.0039(12)
C18 0.109(3) 0.0552(18) 0.066(2) -0.0097(14) 0.0387(18) 0.0081(17)
C19 0.0518(15) 0.0340(12) 0.0305(11) 0.0002(9) 0.0137(10) -0.0010(10)
C20 0.0601(17) 0.0369(13) 0.0451(14) 0.0011(10) 0.0178(12) 0.0014(12)
C21 0.085(2) 0.0396(14) 0.0558(17) -0.0037(12) 0.0256(15) -0.0165(15)
C22 0.069(2) 0.0659(19) 0.0588(18) -0.0086(14) 0.0197(15) -0.0274(16)
C23 0.0504(17) 0.0681(19) 0.0563(17) 0.0014(13) 0.0095(13) -0.0049(14)
C24 0.0547(16) 0.0410(13) 0.0471(14) 0.0056(11) 0.0115(12) 0.0002(12)
C25 0.139(5) 0.037(3) 0.066(3) 0.001(2) 0.013(4) 0.009(3)
C26 0.135(5) 0.042(2) 0.062(3) 0.008(2) 0.019(4) -0.003(3)
C25' 0.140(5) 0.042(3) 0.067(3) 0.002(2) 0.016(4) 0.008(3)
C26' 0.142(5) 0.044(2) 0.061(3) 0.009(2) 0.015(4) 0.008(3)

loop_
_atom_type_symbol
_atom_type_description
_atom_type_scat_dispersion_real
_atom_type_scat_dispersion_imag
_atom_type_scat_source
C C 0.0033 0.0016 'International Tables Vol C Tables 4.2.6.8 and 6.1.1.4'
H H 0.0000 0.0000 'International Tables Vol C Tables 4.2.6.8 and 6.1.1.4'
S S 0.1246 0.1234 'International Tables Vol C Tables 4.2.6.8 and 6.1.1.4'

loop_
_geom_angle_atom_site_label_1
_geom_angle_atom_site_label_2
_geom_angle_atom_site_label_3
_geom_angle
C26 S1 C8 108.5(3)
C8 S1 C26' 104.8(3)
C25' S2 C7 108.2(4)
C7 S2 C25 98.4(3)
C10 C1 C6 118.4(2)
C10 C1 C2 122.6(2)
C6 C1 C2 118.9(2)
C3 C2 C1 121.1(2)
C3 C2 H2 119.4
C1 C2 H2 119.4
C2 C3 C4 119.6(2)
C2 C3 H3 120.2
C4 C3 H3 120.2
C5 C4 C3 120.9(2)
C5 C4 H4 119.6
C3 C4 H4 119.6
C4 C5 C6 121.4(2)
C4 C5 H5 119.3
C6 C5 H5 119.3
C5 C6 C1 118.0(2)
C5 C6 C7 122.6(2)
C1 C6 C7 119.4(2)
C8 C7 C6 121.1(2)
C8 C7 S2 122.69(19)
C6 C7 S2 116.15(18)
C7 C8 C9 118.9(2)
C7 C8 S1 125.38(18)
C9 C8 S1 115.68(17)
C10 C9 C8 120.3(2)
C10 C9 C13 108.74(19)
C8 C9 C13 131.0(2)
C9 C10 C1 121.9(2)
C9 C10 C11 110.96(19)
C1 C10 C11 127.1(2)
C12 C11 C10 101.68(17)
C12 C11 C19 111.03(19)
C10 C11 C19 117.00(19)
C12 C11 H11 108.9
C10 C11 H11 108.9
C19 C11 H11 108.9
C17 C12 C13 121.4(2)
C17 C12 C11 127.6(2)
C13 C12 C11 110.98(19)
C14 C13 C12 118.3(2)
C14 C13 C9 134.1(2)
C12 C13 C9 107.65(19)
C15 C14 C13 119.6(2)
C15 C14 H14 120.2
C13 C14 H14 120.2
C14 C15 C16 122.1(2)
C14 C15 H15 118.9
C16 C15 H15 118.9
C15 C16 C17 118.5(2)
C15 C16 C18 121.2(2)
C17 C16 C18 120.3(2)
C12 C17 C16 120.1(2)
C12 C17 H17 120.0
C16 C17 H17 120.0
C16 C18 H18A 109.5
C16 C18 H18B 109.5
H18A C18 H18B 109.5
C16 C18 H18C 109.5
H18A C18 H18C 109.5
H18B C18 H18C 109.5
C24 C19 C20 118.0(2)
C24 C19 C11 122.3(2)
C20 C19 C11 119.4(2)
C21 C20 C19 120.9(3)
C21 C20 H20 119.6
C19 C20 H20 119.6
C22 C21 C20 120.1(3)
C22 C21 H21 119.9
C20 C21 H21 119.9
C21 C22 C23 119.8(3)
C21 C22 H22 120.1
C23 C22 H22 120.1
C24 C23 C22 120.3(3)
C24 C23 H23 119.8
C22 C23 H23 119.8
C23 C24 C19 120.8(2)
C23 C24 H24 119.6
C19 C24 H24 119.6
C26 C25 S2 105.2(9)
C26 C25 H25A 110.7
S2 C25 H25A 110.7
C26 C25 H25B 110.7
S2 C25 H25B 110.7
H25A C25 H25B 108.8
C25 C26 S1 107.1(7)
C25 C26 H26A 110.3
S1 C26 H26A 110.3
C25 C26 H26B 110.3
S1 C26 H26B 110.3
H26A C26 H26B 108.5
C26' C25' S2 124.6(9)
C26' C25' H25C 106.2
S2 C25' H25C 106.2
C26' C25' H25D 106.2
S2 C25' H25D 106.2
H25C C25' H25D 106.4
C25' C26' S1 123.1(8)
C25' C26' H26C 106.5
S1 C26' H26C 106.5
C25' C26' H26D 106.5
S1 C26' H26D 106.5
H26C C26' H26D 106.5

loop_
_geom_bond_atom_site_label_1
_geom_bond_atom_site_label_2
_geom_bond_distance
S1 C26 1.734(8)
S1 C8 1.758(2)
S1 C26' 1.807(7)
S2 C25' 1.693(11)
S2 C7 1.761(2)
S2 C25 1.824(11)
C1 C10 1.405(3)
C1 C6 1.413(3)
C1 C2 1.415(3)
C2 C3 1.357(3)
C2 H2 0.9300
C3 C4 1.394(4)
C3 H3 0.9300
C4 C5 1.353(4)
C4 H4 0.9300
C5 C6 1.409(3)
C5 H5 0.9300
C6 C7 1.430(3)
C7 C8 1.379(3)
C8 C9 1.422(3)
C9 C10 1.379(3)
C9 C13 1.472(3)
C10 C11 1.507(3)
C11 C12 1.507(3)
C11 C19 1.508(3)
C11 H11 0.9800
C12 C17 1.377(3)
C12 C13 1.393(3)
C13 C14 1.389(3)
C14 C15 1.377(3)
C14 H14 0.9300
C15 C16 1.378(4)
C15 H15 0.9300
C16 C17 1.380(4)
C16 C18 1.511(3)
C17 H17 0.9300
C18 H18A 0.9600
C18 H18B 0.9600
C18 H18C 0.9600
C19 C24 1.374(3)
C19 C20 1.389(3)
C20 C21 1.375(4)
C20 H20 0.9300
C21 C22 1.357(4)
C21 H21 0.9300
C22 C23 1.374(4)
C22 H22 0.9300
C23 C24 1.371(4)
C23 H23 0.9300
C24 H24 0.9300
C25 C26 1.555(15)
C25 H25A 0.9700
C25 H25B 0.9700
C26 H26A 0.9700
C26 H26B 0.9700
C25' C26' 1.398(12)
C25' H25C 0.9700
C25' H25D 0.9700
C26' H26C 0.9700
C26' H26D 0.9700

loop_
_geom_torsion_atom_site_label_1
_geom_torsion_atom_site_label_2
_geom_torsion_atom_site_label_3
_geom_torsion_atom_site_label_4
_geom_torsion
C10 C1 C2 C3 -179.2(2)
C6 C1 C2 C3 -0.2(4)
C1 C2 C3 C4 -0.7(4)
C2 C3 C4 C5 1.0(4)
C3 C4 C5 C6 -0.2(4)
C4 C5 C6 C1 -0.7(4)
C4 C5 C6 C7 178.5(3)
C10 C1 C6 C5 179.9(2)
C2 C1 C6 C5 0.9(3)
C10 C1 C6 C7 0.7(3)
C2 C1 C6 C7 -178.3(2)
C5 C6 C7 C8 -178.8(2)
C1 C6 C7 C8 0.4(4)
C5 C6 C7 S2 -0.8(3)
C1 C6 C7 S2 178.39(18)
C25' S2 C7 C8 -26.1(7)
C25 S2 C7 C8 -32.2(5)
C25' S2 C7 C6 155.9(6)
C25 S2 C7 C6 149.9(5)
C6 C7 C8 C9 -0.7(4)
S2 C7 C8 C9 -178.51(18)
C6 C7 C8 S1 177.48(19)
S2 C7 C8 S1 -0.4(3)
C26 S1 C8 C7 0.6(4)
C26' S1 C8 C7 25.5(4)
C26 S1 C8 C9 178.8(3)
C26' S1 C8 C9 -156.3(4)
C7 C8 C9 C10 -0.2(3)
S1 C8 C9 C10 -178.52(18)
C7 C8 C9 C13 178.5(2)
S1 C8 C9 C13 0.1(3)
C8 C9 C10 C1 1.3(3)
C13 C9 C10 C1 -177.6(2)
C8 C9 C10 C11 178.7(2)
C13 C9 C10 C11 -0.2(3)
C6 C1 C10 C9 -1.6(3)
C2 C1 C10 C9 177.4(2)
C6 C1 C10 C11 -178.5(2)
C2 C1 C10 C11 0.5(4)
C9 C10 C11 C12 0.1(2)
C1 C10 C11 C12 177.3(2)
C9 C10 C11 C19 121.2(2)
C1 C10 C11 C19 -61.6(3)
C10 C11 C12 C17 179.3(2)
C19 C11 C12 C17 54.2(3)
C10 C11 C12 C13 0.1(3)
C19 C11 C12 C13 -125.1(2)
C17 C12 C13 C14 1.5(4)
C11 C12 C13 C14 -179.2(2)
C17 C12 C13 C9 -179.5(2)
C11 C12 C13 C9 -0.2(3)
C10 C9 C13 C14 179.0(3)
C8 C9 C13 C14 0.2(4)
C10 C9 C13 C12 0.3(3)
C8 C9 C13 C12 -178.5(2)
C12 C13 C14 C15 -0.5(4)
C9 C13 C14 C15 -179.2(3)
C13 C14 C15 C16 -0.7(4)
C14 C15 C16 C17 1.0(4)
C14 C15 C16 C18 -178.8(3)
C13 C12 C17 C16 -1.2(4)
C11 C12 C17 C16 179.6(2)
C15 C16 C17 C12 0.0(4)
C18 C16 C17 C12 179.8(3)
C12 C11 C19 C24 88.5(3)
C10 C11 C19 C24 -27.6(3)
C12 C11 C19 C20 -86.2(2)
C10 C11 C19 C20 157.7(2)
C24 C19 C20 C21 -1.4(3)
C11 C19 C20 C21 173.5(2)
C19 C20 C21 C22 0.4(4)
C20 C21 C22 C23 0.9(4)
C21 C22 C23 C24 -1.1(4)
C22 C23 C24 C19 0.0(4)
C20 C19 C24 C23 1.3(3)
C11 C19 C24 C23 -173.5(2)
C25' S2 C25 C26 -77(5)
C7 S2 C25 C26 72.6(8)
S2 C25 C26 S1 -79.1(8)
C8 S1 C26 C25 39.8(8)
C26' S1 C26 C25 -45.0(10)
C7 S2 C25' C26' 25.7(17)
C25 S2 C25' C26' 58(4)
S2 C25' C26' S1 0(2)
C26 S1 C26' C25' 76.6(16)
C8 S1 C26' C25' -25.7(13)
